data_7238804
loop_
_publ_author_name
'Wang, XiuLi'
'Xu, Chuang'
'Lin, HongYan'
'Liu, GuoCheng'
'Luan, Jian'
'Chang, ZhiHan'

_publ_section_title
;
 Two novel octamolybdate-based frameworks decorated by flexible
 bis-pyridyl-bis-amide ligands with different spacer lengths
;
_journal_issue 11
_journal_name_full 'RSC Advances'
_journal_page_first 3592
_journal_paper_doi 10.1039/c2ra22855f
_journal_volume 3
_journal_year 2013
_chemical_formula_sum 'C18 H24 Cu Mo4 N4 O16'
_chemical_formula_weight 999.71
_space_group_IT_number 15
_space_group_name_Hall '-C 2yc'
_space_group_name_H-M_alt 'C 1 2/c 1'
_symmetry_cell_setting monoclinic
_symmetry_space_group_name_H-M 'C 1 2/c 1'
_atom_sites_solution_hydrogens geom
_atom_sites_solution_primary direct
_atom_sites_solution_secondary difmap
_audit_creation_method SHELXL-97
_cell_angle_alpha 90.00
_cell_angle_beta 119.7960(10)
_cell_angle_gamma 90.00
_cell_formula_units_Z 8
_cell_length_a 23.7915(17)
_cell_length_b 14.0624(10)
_cell_length_c 19.667(2)
_cell_measurement_temperature 293(2)
_cell_volume 5710.0(8)
_computing_structure_refinement 'SHELXS-97 (Sheldrick, 2008)'
_computing_structure_solution 'SHELXS-97 (Sheldrick, 2008)'
_diffrn_ambient_temperature 293(2)
_diffrn_measured_fraction_theta_full 0.998
_diffrn_measured_fraction_theta_max 0.998
_diffrn_radiation_monochromator graphite
_diffrn_radiation_source 'fine-focus sealed tube'
_diffrn_radiation_type MoK\a
_diffrn_radiation_wavelength 0.71073
_diffrn_reflns_av_R_equivalents 0.0223
_diffrn_reflns_av_sigmaI/netI 0.0262
_diffrn_reflns_limit_h_max 16
_diffrn_reflns_limit_h_min -28
_diffrn_reflns_limit_k_max 16
_diffrn_reflns_limit_k_min -16
_diffrn_reflns_limit_l_max 23
_diffrn_reflns_limit_l_min -21
_diffrn_reflns_number 14643
_diffrn_reflns_theta_full 25.00
_diffrn_reflns_theta_max 25.00
_diffrn_reflns_theta_min 1.75
_exptl_absorpt_coefficient_mu 2.522
_exptl_absorpt_correction_T_max 0.7689
_exptl_absorpt_correction_T_min 0.7191
_exptl_absorpt_correction_type multi-scan
_exptl_absorpt_process_details 'SADABS (Sheldrick, 1996)'
_exptl_crystal_colour blue-green
_exptl_crystal_density_diffrn 2.326
_exptl_crystal_density_method 'not measured'
_exptl_crystal_description block
_exptl_crystal_F_000 3880
_exptl_crystal_size_max 0.14
_exptl_crystal_size_mid 0.13
_exptl_crystal_size_min 0.11
_refine_diff_density_max 0.526
_refine_diff_density_min -0.587
_refine_diff_density_rms 0.101
_refine_ls_extinction_method none
_refine_ls_goodness_of_fit_ref 0.988
_refine_ls_hydrogen_treatment constr
_refine_ls_matrix_type full
_refine_ls_number_parameters 396
_refine_ls_number_reflns 5020
_refine_ls_number_restraints 7
_refine_ls_restrained_S_all 0.993
_refine_ls_R_factor_all 0.0335
_refine_ls_R_factor_gt 0.0261
_refine_ls_shift/su_max 0.002
_refine_ls_shift/su_mean 0.000
_refine_ls_structure_factor_coef Fsqd
_refine_ls_weighting_details 'calc w=1/[\s^2^(Fo^2^)+(0.0397P)^2^+17.1836P] where P=(Fo^2^+2Fc^2^)/3'
_refine_ls_weighting_scheme calc
_refine_ls_wR_factor_gt 0.0679
_refine_ls_wR_factor_ref 0.0717
_reflns_number_gt 4332
_reflns_number_total 5020
_reflns_threshold_expression >2sigma(I)
_cod_data_source_file c2ra22855f_2.txt
_cod_data_source_block 2
_cod_original_sg_symbol_H-M 'C 2/c'
_cod_database_code 7238804

loop_
_symmetry_equiv_pos_as_xyz
'x, y, z'
'-x, y, -z+1/2'
'x+1/2, y+1/2, z'
'-x+1/2, y+1/2, -z+1/2'
'-x, -y, -z'
'x, -y, z-1/2'
'-x+1/2, -y+1/2, -z'
'x+1/2, -y+1/2, z-1/2'

loop_
_atom_site_label
_atom_site_type_symbol
_atom_site_fract_x
_atom_site_fract_y
_atom_site_fract_z
_atom_site_U_iso_or_equiv
_atom_site_adp_type
_atom_site_occupancy
_atom_site_symmetry_multiplicity
_atom_site_calc_flag
_atom_site_refinement_flags
_atom_site_disorder_assembly
_atom_site_disorder_group
Cu1 Cu -0.33564(2) -0.01469(3) -0.68194(3) 0.03247(13) Uani 1 1 d . . .
Mo1 Mo -0.521119(15) -0.12150(2) -0.526187(18) 0.02368(9) Uani 1 1 d . . .
Mo2 Mo -0.438481(15) -0.01704(2) -0.591590(18) 0.02634(9) Uani 1 1 d . . .
Mo3 Mo -0.635692(15) 0.03396(2) -0.606802(18) 0.02771(10) Uani 1 1 d . . .
Mo4 Mo -0.550961(16) 0.14164(2) -0.673284(18) 0.02711(10) Uani 1 1 d . . .
O1 O -0.52849(11) 0.01172(17) -0.57961(14) 0.0238(5) Uani 1 1 d . . .
O2 O -0.59622(11) -0.06754(18) -0.52507(14) 0.0269(5) Uani 1 1 d . . .
O3 O -0.43419(12) -0.10679(18) -0.51197(14) 0.0268(5) Uani 1 1 d . . .
O4 O -0.46334(12) 0.10792(19) -0.63682(15) 0.0304(6) Uani 1 1 d . . .
O5 O -0.61999(13) 0.14466(19) -0.64991(15) 0.0321(6) Uani 1 1 d . . .
O6 O -0.49777(13) -0.19892(18) -0.44594(15) 0.0319(6) Uani 1 1 d . . .
O7 O -0.55703(13) -0.1925(2) -0.60536(16) 0.0373(7) Uani 1 1 d . . .
O8 O -0.36184(13) -0.0168(2) -0.57788(16) 0.0351(6) Uani 1 1 d . . .
O9 O -0.48201(13) -0.0873(2) -0.67042(15) 0.0350(6) Uani 1 1 d . . .
O10 O -0.67028(14) -0.0353(2) -0.68934(16) 0.0406(7) Uani 1 1 d . . .
O11 O -0.69779(13) 0.0679(2) -0.59388(17) 0.0445(7) Uani 1 1 d . . .
O12 O -0.58745(12) 0.05912(19) -0.74880(14) 0.0309(6) Uani 1 1 d . . .
O13 O -0.55917(15) 0.2473(2) -0.71797(17) 0.0443(7) Uani 1 1 d . . .
O14 O -0.1237(2) -0.2490(3) -0.3826(2) 0.0801(13) Uani 1 1 d . . .
O15 O 0.19633(19) 0.0804(2) -0.0557(2) 0.0718(11) Uani 1 1 d . . .
N1 N -0.25491(16) -0.0878(2) -0.61719(19) 0.0360(8) Uani 1 1 d . . .
N2 N -0.1645(2) -0.1103(3) -0.3698(2) 0.0577(11) Uani 1 1 d . B .
H2A H -0.1844 -0.0562 -0.3946 0.069 Uiso 1 1 d R . .
N3 N 0.1155(2) 0.1787(3) -0.0807(3) 0.0662(13) Uani 1 1 d . . .
H3B H 0.0983 0.2366 -0.0981 0.079 Uiso 1 1 d R . .
N4 N 0.20871(16) 0.3879(2) -0.1459(2) 0.0369(8) Uani 1 1 d . . .
C1 C -0.23273(19) -0.1017(3) -0.5411(3) 0.0366(9) Uani 1 1 d . . .
H1A H -0.2553 -0.0754 -0.5183 0.044 Uiso 1 1 calc R . .
C2 C -0.1772(2) -0.1540(3) -0.4946(3) 0.0397(10) Uani 1 1 d . . .
C3 C -0.1437(3) -0.1909(4) -0.5296(3) 0.0618(15) Uani 1 1 d . . .
H3A H -0.1064 -0.2266 -0.5003 0.074 Uiso 1 1 calc R . .
C4 C -0.1660(3) -0.1746(4) -0.6074(3) 0.0696(17) Uani 1 1 d . . .
H4A H -0.1435 -0.1977 -0.6314 0.084 Uiso 1 1 calc R . .
C5 C -0.2219(2) -0.1237(3) -0.6495(3) 0.0533(13) Uani 1 1 d . . .
H5A H -0.2374 -0.1139 -0.7026 0.064 Uiso 1 1 calc R . .
C6 C -0.1531(2) -0.1743(3) -0.4099(3) 0.0434(11) Uani 1 1 d . . .
C7 C -0.1462(3) -0.1190(5) -0.2873(3) 0.083(2) Uani 1 1 d . . .
H7A H -0.1370 -0.1850 -0.2713 0.100 Uiso 1 1 calc R A 1
H7B H -0.1818 -0.0983 -0.2802 0.100 Uiso 1 1 calc R A 1
C8 C -0.0849(10) -0.0568(12) -0.2354(6) 0.102(4) Uani 0.73(3) 1 d PU B 1
H8A H -0.0496 -0.0792 -0.2425 0.123 Uiso 0.73(3) 1 calc PR B 1
H8B H -0.0942 0.0083 -0.2543 0.123 Uiso 0.73(3) 1 calc PR B 1
C8' C -0.121(2) -0.038(3) -0.2388(19) 0.102(4) Uani 0.27(3) 1 d P B 2
H8'A H -0.1554 -0.0073 -0.2350 0.123 Uiso 0.27(3) 1 calc PR B 2
H8'B H -0.1057 0.0062 -0.2643 0.123 Uiso 0.27(3) 1 calc PR B 2
C9 C -0.0638(4) -0.0566(7) -0.1542(5) 0.121(3) Uani 1 1 d U . .
H9A H -0.0635 -0.1223 -0.1389 0.145 Uiso 1 1 calc R B 1
H9B H -0.0968 -0.0242 -0.1477 0.145 Uiso 1 1 calc R B 1
C10 C -0.0025(8) -0.0161(15) -0.0983(9) 0.113(5) Uani 0.72(3) 1 d P B 1
H10A H 0.0278 -0.0682 -0.0747 0.135 Uiso 0.72(3) 1 calc PR B 1
H10B H -0.0080 0.0124 -0.0571 0.135 Uiso 0.72(3) 1 calc PR B 1
C10' C -0.026(2) 0.034(4) -0.117(2) 0.113(5) Uani 0.28(3) 1 d P B 2
H10C H -0.0558 0.0867 -0.1387 0.135 Uiso 0.28(3) 1 calc PR B 2
H10D H -0.0115 0.0312 -0.0617 0.135 Uiso 0.28(3) 1 calc PR B 2
C11 C 0.0299(3) 0.0581(5) -0.1241(4) 0.0803(18) Uani 1 1 d . . .
H11A H 0.0491 0.0265 -0.1515 0.096 Uiso 1 1 calc R B 1
H11B H -0.0027 0.1018 -0.1604 0.096 Uiso 1 1 calc R B 1
C12 C 0.0811(3) 0.1131(4) -0.0573(4) 0.0691(16) Uani 1 1 d . B .
H12A H 0.0613 0.1487 -0.0324 0.083 Uiso 1 1 calc R . .
H12B H 0.1119 0.0691 -0.0189 0.083 Uiso 1 1 calc R . .
C13 C 0.1706(2) 0.1575(3) -0.0788(3) 0.0452(11) Uani 1 1 d . . .
C14 C 0.2017(2) 0.2303(3) -0.1045(3) 0.0425(10) Uani 1 1 d . . .
C15 C 0.18072(19) 0.3233(3) -0.1219(2) 0.0364(9) Uani 1 1 d . . .
H15A H 0.1455 0.3421 -0.1168 0.044 Uiso 1 1 calc R . .
C16 C 0.2592(2) 0.3612(4) -0.1519(3) 0.0576(14) Uani 1 1 d . . .
H16A H 0.2789 0.4055 -0.1684 0.069 Uiso 1 1 calc R . .
C17 C 0.2839(3) 0.2707(4) -0.1345(4) 0.0797(19) Uani 1 1 d . . .
H17A H 0.3196 0.2542 -0.1393 0.096 Uiso 1 1 calc R . .
C18 C 0.2552(3) 0.2049(4) -0.1103(4) 0.0667(16) Uani 1 1 d . . .
H18A H 0.2716 0.1435 -0.0978 0.080 Uiso 1 1 calc R . .
O1W O -0.38495(14) -0.13173(19) -0.72274(16) 0.0373(7) Uani 1 1 d . . .
H1WA H -0.3841 -0.1741 -0.6914 0.045 Uiso 1 1 d R . .
H1WB H -0.4110 -0.1179 -0.7704 0.045 Uiso 1 1 d R . .

loop_
_atom_site_aniso_label
_atom_site_aniso_U_11
_atom_site_aniso_U_22
_atom_site_aniso_U_33
_atom_site_aniso_U_23
_atom_site_aniso_U_13
_atom_site_aniso_U_12
Cu1 0.0315(3) 0.0314(3) 0.0331(3) 0.0029(2) 0.0150(2) 0.0046(2)
Mo1 0.02671(18) 0.02440(17) 0.02221(17) -0.00437(12) 0.01388(14) -0.00398(12)
Mo2 0.02712(18) 0.03474(19) 0.02235(18) -0.00134(13) 0.01623(14) 0.00005(13)
Mo3 0.02334(18) 0.0375(2) 0.02244(18) -0.00172(13) 0.01152(14) -0.00181(13)
Mo4 0.03170(19) 0.02745(18) 0.02336(18) 0.00142(13) 0.01458(15) -0.00187(13)
O1 0.0269(13) 0.0273(13) 0.0197(12) -0.0012(10) 0.0134(10) -0.0007(10)
O2 0.0268(13) 0.0311(14) 0.0270(13) -0.0034(11) 0.0166(11) -0.0067(11)
O3 0.0279(14) 0.0326(14) 0.0229(13) -0.0020(11) 0.0149(11) 0.0014(11)
O4 0.0325(15) 0.0358(15) 0.0281(14) 0.0024(11) 0.0192(12) -0.0059(11)
O5 0.0344(15) 0.0352(15) 0.0287(14) 0.0005(11) 0.0171(12) 0.0040(12)
O6 0.0371(15) 0.0301(14) 0.0305(14) -0.0013(11) 0.0183(12) -0.0048(11)
O7 0.0408(16) 0.0376(16) 0.0312(15) -0.0113(12) 0.0161(13) -0.0073(13)
O8 0.0305(15) 0.0488(17) 0.0305(15) -0.0002(12) 0.0186(12) 0.0012(12)
O9 0.0380(15) 0.0445(16) 0.0276(14) -0.0043(12) 0.0203(12) 0.0000(13)
O10 0.0353(16) 0.0524(19) 0.0299(16) -0.0087(13) 0.0129(13) -0.0082(13)
O11 0.0303(16) 0.066(2) 0.0410(17) 0.0012(15) 0.0206(13) 0.0041(14)
O12 0.0323(14) 0.0372(15) 0.0259(14) -0.0026(11) 0.0165(12) -0.0036(12)
O13 0.058(2) 0.0341(16) 0.0396(17) 0.0071(13) 0.0230(15) -0.0028(14)
O14 0.118(3) 0.066(3) 0.071(3) 0.044(2) 0.057(2) 0.054(2)
O15 0.080(3) 0.0347(19) 0.100(3) 0.0174(19) 0.044(2) 0.0186(18)
N1 0.0365(19) 0.0365(19) 0.0335(19) 0.0031(15) 0.0162(16) 0.0094(15)
N2 0.066(3) 0.057(3) 0.039(2) 0.0080(19) 0.017(2) 0.017(2)
N3 0.056(3) 0.041(2) 0.103(4) 0.025(2) 0.040(3) 0.012(2)
N4 0.0299(18) 0.0363(19) 0.040(2) -0.0040(15) 0.0137(16) 0.0010(15)
C1 0.032(2) 0.028(2) 0.048(3) 0.0035(18) 0.0192(19) 0.0052(17)
C2 0.044(3) 0.028(2) 0.047(3) 0.0082(18) 0.023(2) 0.0082(18)
C3 0.062(3) 0.060(3) 0.063(3) 0.018(3) 0.031(3) 0.034(3)
C4 0.091(4) 0.072(4) 0.060(3) 0.016(3) 0.049(3) 0.049(3)
C5 0.065(3) 0.052(3) 0.047(3) 0.005(2) 0.031(3) 0.025(2)
C6 0.041(2) 0.041(3) 0.047(3) 0.011(2) 0.021(2) 0.006(2)
C7 0.104(5) 0.090(5) 0.051(4) 0.005(3) 0.035(4) 0.022(4)
C8 0.094(11) 0.153(10) 0.054(4) -0.009(6) 0.032(7) -0.022(10)
C8' 0.094(11) 0.153(10) 0.054(4) -0.009(6) 0.032(7) -0.022(10)
C9 0.128(5) 0.124(5) 0.105(4) 0.004(4) 0.053(4) -0.021(4)
C10 0.102(11) 0.114(13) 0.089(9) 0.025(8) 0.022(8) -0.049(9)
C10' 0.102(11) 0.114(13) 0.089(9) 0.025(8) 0.022(8) -0.049(9)
C11 0.073(4) 0.073(4) 0.088(5) 0.012(4) 0.035(4) -0.003(3)
C12 0.071(4) 0.048(3) 0.097(5) 0.007(3) 0.048(3) 0.003(3)
C13 0.045(3) 0.035(2) 0.043(3) -0.001(2) 0.012(2) 0.005(2)
C14 0.037(2) 0.035(2) 0.043(3) 0.0007(19) 0.010(2) 0.0064(18)
C15 0.033(2) 0.037(2) 0.036(2) -0.0002(18) 0.0144(18) 0.0054(17)
C16 0.043(3) 0.052(3) 0.081(4) 0.003(3) 0.034(3) 0.003(2)
C17 0.063(4) 0.068(4) 0.129(6) 0.008(4) 0.064(4) 0.019(3)
C18 0.061(3) 0.043(3) 0.102(5) 0.010(3) 0.044(3) 0.019(3)
O1W 0.0529(18) 0.0308(15) 0.0247(14) 0.0054(11) 0.0165(13) 0.0016(13)

loop_
_atom_type_symbol
_atom_type_description
_atom_type_scat_dispersion_real
_atom_type_scat_dispersion_imag
_atom_type_scat_source
C C 0.0033 0.0016 'International Tables Vol C Tables 4.2.6.8 and 6.1.1.4'
H H 0.0000 0.0000 'International Tables Vol C Tables 4.2.6.8 and 6.1.1.4'
Cu Cu 0.3201 1.2651 'International Tables Vol C Tables 4.2.6.8 and 6.1.1.4'
Mo Mo -1.6832 0.6857 'International Tables Vol C Tables 4.2.6.8 and 6.1.1.4'
N N 0.0061 0.0033 'International Tables Vol C Tables 4.2.6.8 and 6.1.1.4'
O O 0.0106 0.0060 'International Tables Vol C Tables 4.2.6.8 and 6.1.1.4'

loop_
_geom_angle_atom_site_label_1
_geom_angle_atom_site_label_2
_geom_angle_atom_site_label_3
_geom_angle
_geom_angle_site_symmetry_1
_geom_angle_site_symmetry_3
O1W Cu1 O12 89.88(11) . 2_453
O1W Cu1 N1 91.12(13) . .
O12 Cu1 N1 175.57(13) 2_453 .
O1W Cu1 N4 175.31(13) . 8_455
O12 Cu1 N4 85.43(12) 2_453 8_455
N1 Cu1 N4 93.55(14) . 8_455
O1W Cu1 O8 89.01(11) . .
O12 Cu1 O8 92.90(10) 2_453 .
N1 Cu1 O8 91.43(12) . .
N4 Cu1 O8 91.33(13) 8_455 .
O7 Mo1 O6 104.53(13) . .
O7 Mo1 O2 101.22(12) . .
O6 Mo1 O2 96.49(11) . .
O7 Mo1 O3 102.10(12) . .
O6 Mo1 O3 95.56(11) . .
O2 Mo1 O3 150.07(10) . .
O7 Mo1 O1 100.81(12) . .
O6 Mo1 O1 154.64(11) . .
O2 Mo1 O1 79.08(10) . .
O3 Mo1 O1 78.33(10) . .
O7 Mo1 O1 175.87(11) . 5_454
O6 Mo1 O1 79.59(10) . 5_454
O2 Mo1 O1 78.29(9) . 5_454
O3 Mo1 O1 77.10(9) . 5_454
O1 Mo1 O1 75.06(10) . 5_454
O7 Mo1 Mo2 91.80(10) . .
O6 Mo1 Mo2 131.39(9) . .
O2 Mo1 Mo2 125.19(7) . .
O3 Mo1 Mo2 35.86(7) . .
O1 Mo1 Mo2 46.13(6) . .
O1 Mo1 Mo2 85.22(6) 5_454 .
O9 Mo2 O8 105.43(13) . .
O9 Mo2 O4 101.68(12) . .
O8 Mo2 O4 97.46(12) . .
O9 Mo2 O3 96.90(12) . .
O8 Mo2 O3 104.25(12) . .
O4 Mo2 O3 146.42(10) . .
O9 Mo2 O1 91.11(11) . .
O8 Mo2 O1 163.45(11) . .
O4 Mo2 O1 78.41(9) . .
O3 Mo2 O1 73.47(9) . .
O9 Mo2 O2 162.39(11) . 5_454
O8 Mo2 O2 90.87(11) . 5_454
O4 Mo2 O2 82.34(10) . 5_454
O3 Mo2 O2 72.14(9) . 5_454
O1 Mo2 O2 72.75(8) . 5_454
O9 Mo2 Mo1 83.17(9) . .
O8 Mo2 Mo1 139.59(9) . .
O4 Mo2 Mo1 119.79(7) . .
O3 Mo2 Mo1 35.47(7) . .
O1 Mo2 Mo1 41.38(6) . .
O2 Mo2 Mo1 80.02(6) 5_454 .
O11 Mo3 O10 105.02(14) . .
O11 Mo3 O5 102.54(14) . .
O10 Mo3 O5 98.72(13) . .
O11 Mo3 O2 100.21(13) . .
O10 Mo3 O2 99.70(13) . .
O5 Mo3 O2 145.76(11) . .
O11 Mo3 O3 88.09(12) . 5_454
O10 Mo3 O3 165.77(12) . 5_454
O5 Mo3 O3 83.47(10) . 5_454
O2 Mo3 O3 72.02(9) . 5_454
O11 Mo3 O1 159.20(12) . .
O10 Mo3 O1 95.50(11) . .
O5 Mo3 O1 77.20(10) . .
O2 Mo3 O1 72.51(9) . .
O3 Mo3 O1 71.16(8) 5_454 .
O13 Mo4 O12 105.27(13) . .
O13 Mo4 O4 103.77(13) . .
O12 Mo4 O4 98.31(12) . .
O13 Mo4 O5 102.39(13) . .
O12 Mo4 O5 95.52(12) . .
O4 Mo4 O5 145.88(11) . .
O13 Mo4 O6 95.53(12) . 5_454
O12 Mo4 O6 159.14(11) . 5_454
O4 Mo4 O6 77.84(11) . 5_454
O5 Mo4 O6 78.19(11) . 5_454
O13 Mo4 O1 166.12(12) . .
O12 Mo4 O1 88.54(10) . .
O4 Mo4 O1 75.04(10) . .
O5 Mo4 O1 74.30(10) . .
O6 Mo4 O1 70.63(9) 5_454 .
Mo1 O1 Mo2 92.50(9) . .
Mo1 O1 Mo3 92.50(9) . .
Mo2 O1 Mo3 163.37(12) . .
Mo1 O1 Mo1 104.94(10) . 5_454
Mo2 O1 Mo1 96.95(9) . 5_454
Mo3 O1 Mo1 97.07(9) . 5_454
Mo1 O1 Mo4 164.95(12) . .
Mo2 O1 Mo4 85.46(8) . .
Mo3 O1 Mo4 85.60(8) . .
Mo1 O1 Mo4 90.11(8) 5_454 .
Mo1 O2 Mo3 109.59(11) . .
Mo1 O2 Mo2 109.25(10) . 5_454
Mo3 O2 Mo2 102.77(11) . 5_454
Mo1 O3 Mo2 108.67(12) . .
Mo1 O3 Mo3 111.56(11) . 5_454
Mo2 O3 Mo3 104.15(11) . 5_454
Mo4 O4 Mo2 115.49(12) . .
Mo3 O5 Mo4 118.20(13) . .
Mo1 O6 Mo4 119.66(13) . 5_454
Mo2 O8 Cu1 124.84(14) . .
Mo4 O12 Cu1 148.04(15) . 2_453
C5 N1 C1 118.8(4) . .
C5 N1 Cu1 120.2(3) . .
C1 N1 Cu1 120.9(3) . .
C6 N2 C7 125.0(5) . .
C6 N2 H2A 117.6 . .
C7 N2 H2A 117.3 . .
C13 N3 C12 123.7(4) . .
C13 N3 H3B 118.1 . .
C12 N3 H3B 118.3 . .
C16 N4 C15 118.1(4) . .
C16 N4 Cu1 124.2(3) . 8_556
C15 N4 Cu1 117.3(3) . 8_556
N1 C1 C2 122.3(4) . .
N1 C1 H1A 118.9 . .
C2 C1 H1A 118.9 . .
C1 C2 C3 117.8(4) . .
C1 C2 C6 123.2(4) . .
C3 C2 C6 119.0(4) . .
C4 C3 C2 119.5(4) . .
C4 C3 H3A 120.2 . .
C2 C3 H3A 120.2 . .
C5 C4 C3 119.0(5) . .
C5 C4 H4A 120.5 . .
C3 C4 H4A 120.5 . .
N1 C5 C4 122.5(5) . .
N1 C5 H5A 118.8 . .
C4 C5 H5A 118.8 . .
O14 C6 N2 124.6(5) . .
O14 C6 C2 118.0(4) . .
N2 C6 C2 117.4(4) . .
C8' C7 N2 118.2(16) . .
C8' C7 C8 33.0(18) . .
N2 C7 C8 110.1(7) . .
C8' C7 H7A 126.8 . .
N2 C7 H7A 109.6 . .
C8 C7 H7A 109.6 . .
C8' C7 H7B 77.0 . .
N2 C7 H7B 109.6 . .
C8 C7 H7B 109.6 . .
H7A C7 H7B 108.2 . .
C9 C8 C7 115.4(11) . .
C9 C8 H8A 108.4 . .
C7 C8 H8A 108.4 . .
C9 C8 H8B 108.4 . .
C7 C8 H8B 108.4 . .
H8A C8 H8B 107.5 . .
C7 C8' C9 116(3) . .
C7 C8' H8'A 108.3 . .
C9 C8' H8'A 108.3 . .
C7 C8' H8'B 108.3 . .
C9 C8' H8'B 108.3 . .
H8'A C8' H8'B 107.4 . .
C8 C9 C10 121.3(11) . .
C8 C9 C10' 109.5(18) . .
C10 C9 C10' 33.5(17) . .
C8 C9 C8' 33.2(15) . .
C10 C9 C8' 139.7(19) . .
C10' C9 C8' 111(3) . .
C8 C9 H9A 107.0 . .
C10 C9 H9A 107.0 . .
C10' C9 H9A 137.5 . .
C8' C9 H9A 111.1 . .
C8 C9 H9B 107.0 . .
C10 C9 H9B 107.0 . .
C10' C9 H9B 82.6 . .
C8' C9 H9B 74.4 . .
H9A C9 H9B 106.7 . .
C9 C10 C11 120.3(12) . .
C9 C10 H10A 107.2 . .
C11 C10 H10A 107.2 . .
C9 C10 H10B 107.2 . .
C11 C10 H10B 107.2 . .
H10A C10 H10B 106.9 . .
C11 C10' C9 121(4) . .
C11 C10' H10C 107.2 . .
C9 C10' H10C 107.2 . .
C11 C10' H10D 107.2 . .
C9 C10' H10D 107.2 . .
H10C C10' H10D 106.8 . .
C10' C11 C12 115.3(17) . .
C10' C11 C10 33.5(18) . .
C12 C11 C10 112.9(7) . .
C10' C11 H11A 130.8 . .
C12 C11 H11A 109.0 . .
C10 C11 H11A 109.0 . .
C10' C11 H11B 77.3 . .
C12 C11 H11B 109.0 . .
C10 C11 H11B 109.0 . .
H11A C11 H11B 107.8 . .
N3 C12 C11 113.1(5) . .
N3 C12 H12A 109.0 . .
C11 C12 H12A 109.0 . .
N3 C12 H12B 109.0 . .
C11 C12 H12B 109.0 . .
H12A C12 H12B 107.8 . .
O15 C13 N3 121.3(5) . .
O15 C13 C14 119.6(5) . .
N3 C13 C14 119.1(4) . .
C18 C14 C15 117.4(5) . .
C18 C14 C13 118.9(4) . .
C15 C14 C13 123.7(4) . .
N4 C15 C14 123.1(4) . .
N4 C15 H15A 118.5 . .
C14 C15 H15A 118.5 . .
N4 C16 C17 122.5(5) . .
N4 C16 H16A 118.7 . .
C17 C16 H16A 118.7 . .
C18 C17 C16 119.2(5) . .
C18 C17 H17A 120.4 . .
C16 C17 H17A 120.4 . .
C17 C18 C14 119.6(5) . .
C17 C18 H18A 120.2 . .
C14 C18 H18A 120.2 . .
Cu1 O1W H1WA 120.0 . .
Cu1 O1W H1WB 102.7 . .
H1WA O1W H1WB 134.6 . .

loop_
_geom_bond_atom_site_label_1
_geom_bond_atom_site_label_2
_geom_bond_distance
_geom_bond_site_symmetry_2
Cu1 O1W 1.948(3) .
Cu1 O12 1.950(3) 2_453
Cu1 N1 1.984(3) .
Cu1 N4 2.013(3) 8_455
Cu1 O8 2.418(3) .
Mo1 O7 1.682(3) .
Mo1 O6 1.765(3) .
Mo1 O2 1.951(2) .
Mo1 O3 1.955(2) .
Mo1 O1 2.112(2) .
Mo1 O1 2.380(2) 5_454
Mo1 Mo2 3.1923(5) .
Mo2 O9 1.690(3) .
Mo2 O8 1.705(3) .
Mo2 O4 1.925(3) .
Mo2 O3 1.974(3) .
Mo2 O1 2.303(2) .
Mo2 O2 2.341(2) 5_454
Mo3 O11 1.688(3) .
Mo3 O10 1.713(3) .
Mo3 O5 1.896(3) .
Mo3 O2 2.001(3) .
Mo3 O3 2.326(2) 5_454
Mo3 O1 2.352(2) .
Mo4 O13 1.688(3) .
Mo4 O12 1.739(3) .
Mo4 O4 1.897(3) .
Mo4 O5 1.913(3) .
Mo4 O6 2.189(3) 5_454
Mo4 O1 2.457(2) .
O1 Mo1 2.380(2) 5_454
O2 Mo2 2.341(2) 5_454
O3 Mo3 2.326(2) 5_454
O6 Mo4 2.189(3) 5_454
O12 Cu1 1.950(3) 2_453
O14 C6 1.228(5) .
O15 C13 1.216(5) .
N1 C5 1.331(6) .
N1 C1 1.332(5) .
N2 C6 1.310(6) .
N2 C7 1.460(7) .
N2 H2A 0.8998 .
N3 C13 1.324(6) .
N3 C12 1.452(7) .
N3 H3B 0.8999 .
N4 C16 1.318(6) .
N4 C15 1.344(5) .
N4 Cu1 2.013(3) 8_556
C1 C2 1.385(6) .
C1 H1A 0.9300 .
C2 C3 1.387(7) .
C2 C6 1.497(6) .
C3 C4 1.367(7) .
C3 H3A 0.9300 .
C4 C5 1.367(7) .
C4 H4A 0.9300 .
C5 H5A 0.9300 .
C7 C8' 1.41(4) .
C7 C8 1.567(16) .
C7 H7A 0.9700 .
C7 H7B 0.9700 .
C8 C9 1.416(13) .
C8 H8A 0.9700 .
C8 H8B 0.9700 .
C8' C9 1.56(4) .
C8' H8'A 0.9700 .
C8' H8'B 0.9700 .
C9 C10 1.437(14) .
C9 C10' 1.52(4) .
C9 H9A 0.9700 .
C9 H9B 0.9700 .
C10 C11 1.526(15) .
C10 H10A 0.9700 .
C10 H10B 0.9700 .
C10' C11 1.44(4) .
C10' H10C 0.9700 .
C10' H10D 0.9700 .
C11 C12 1.489(8) .
C11 H11A 0.9700 .
C11 H11B 0.9700 .
C12 H12A 0.9700 .
C12 H12B 0.9700 .
C13 C14 1.493(7) .
C14 C18 1.379(7) .
C14 C15 1.380(6) .
C15 H15A 0.9300 .
C16 C17 1.372(7) .
C16 H16A 0.9300 .
C17 C18 1.368(8) .
C17 H17A 0.9300 .
C18 H18A 0.9300 .
O1W H1WA 0.8501 .
O1W H1WB 0.8500 .
